data_4508923
loop_
_publ_author_name
'Eppel, Sagi'
'Bernstein, Joel'

_publ_section_title
;
 Statistics-Based Design of Multicomponent Molecular Crystals with the
 Three-Center Hydrogen Bond
;
_journal_issue 4
_journal_name_full 'Crystal Growth &amp; Design'
_journal_page_first 1683
_journal_paper_doi 10.1021/cg8002788
_journal_volume 9
_journal_year 2009
_chemical_formula_moiety C9O6H5-,Br1N1C6H7,H2O
_chemical_formula_sum 'C15 H14 Br N O7'
_chemical_formula_weight 400.18
_chemical_name_common '1, 3, 5 benzenetricarboxlic acid 4 bromoaniline water'
_chemical_name_systematic '1, 3, 5 benzenetricarboxlic acid 4 bromoaniline water'
_space_group_IT_number 14
_symmetry_cell_setting monoclinic
_symmetry_Int_Tables_number 14
_symmetry_space_group_name_Hall '-P 2ybc'
_symmetry_space_group_name_H-M 'P 1 21/c 1'
_atom_sites_solution_hydrogens geom
_atom_sites_solution_primary direct
_atom_sites_solution_secondary difmap
_audit_creation_method SHELXL-97
_cell_angle_alpha 90.00
_cell_angle_beta 96.277(5)
_cell_angle_gamma 90.00
_cell_formula_units_Z 4
_cell_length_a 3.9071(10)
_cell_length_b 32.109(8)
_cell_length_c 12.733(3)
_cell_measurement_temperature 298(2)
_cell_volume 1587.8(7)
_computing_structure_refinement 'SHELXL-97 (Sheldrick, 1997)'
_computing_structure_solution 'SHELXS-97 (Sheldrick, 1990)'
_diffrn_ambient_temperature 298(2)
_diffrn_measured_fraction_theta_full 'ACTA 50'
_diffrn_measured_fraction_theta_max 0.927
_diffrn_radiation_monochromator graphite
_diffrn_radiation_probe x-ray
_diffrn_radiation_type MoK\a
_diffrn_radiation_wavelength 0.71073
_diffrn_reflns_av_R_equivalents 0.0428
_diffrn_reflns_av_sigmaI/netI 0.0497
_diffrn_reflns_limit_h_max 5
_diffrn_reflns_limit_h_min -4
_diffrn_reflns_limit_k_max 38
_diffrn_reflns_limit_k_min -40
_diffrn_reflns_limit_l_max 16
_diffrn_reflns_limit_l_min -16
_diffrn_reflns_number 9990
_diffrn_reflns_theta_full 'ACTA 50'
_diffrn_reflns_theta_max 28.32
_diffrn_reflns_theta_min 1.27
_diffrn_source 'fine-focus sealed tube'
_exptl_absorpt_coefficient_mu 2.627
_exptl_absorpt_correction_type none
_exptl_crystal_colour colorless
_exptl_crystal_density_diffrn 1.674
_exptl_crystal_density_method 'not measured'
_exptl_crystal_description needle
_exptl_crystal_F_000 808
_exptl_crystal_recrystallization_method 'slow evaporation of the solvent.'
_exptl_crystal_size_max 0.80
_exptl_crystal_size_mid 0.22
_exptl_crystal_size_min 0.20
_refine_diff_density_max 0.680
_refine_diff_density_min -0.462
_refine_diff_density_rms 0.072
_refine_ls_extinction_method none
_refine_ls_goodness_of_fit_ref 0.971
_refine_ls_hydrogen_treatment mixed
_refine_ls_matrix_type full
_refine_ls_number_parameters 270
_refine_ls_number_reflns 3661
_refine_ls_number_restraints 9
_refine_ls_restrained_S_all 0.970
_refine_ls_R_factor_all 0.0744
_refine_ls_R_factor_gt 0.0416
_refine_ls_shift/su_max 0.000
_refine_ls_shift/su_mean 0.000
_refine_ls_structure_factor_coef Fsqd
_refine_ls_weighting_details 'calc w=1/[\s^2^(Fo^2^)+(0.0698P)^2^+0.0000P] where P=(Fo^2^+2Fc^2^)/3'
_refine_ls_weighting_scheme calc
_refine_ls_wR_factor_gt 0.1085
_refine_ls_wR_factor_ref 0.1221
_reflns_number_gt 2363
_reflns_number_total 3661
_reflns_threshold_expression >2sigma(I)
_cod_data_source_file cg8002788sup1.cif
_cod_data_source_block VI
_cod_depositor_comments
;
The following automatic conversions were performed:

'_exptl_absorpt_correction_type' value 'NONE' changed to 'none'
according to /home/saulius/struct/CIF-dictionaries/cif_core.dic
dictionary named 'cif_core.dic' version 2.4.2 from 2011-04-26.

Automatic conversion script
Id: cif_fix_values 1891 2012-01-12 08:04:46Z andrius 
;
_cod_original_sg_symbol_H-M 'P 21/c'
_cod_database_code 4508923

loop_
_symmetry_equiv_pos_as_xyz
'x, y, z'
'-x, y+1/2, -z+1/2'
'-x, -y, -z'
'x, -y-1/2, z-1/2'

loop_
_atom_site_label
_atom_site_type_symbol
_atom_site_fract_x
_atom_site_fract_y
_atom_site_fract_z
_atom_site_U_iso_or_equiv
_atom_site_adp_type
_atom_site_occupancy
_atom_site_symmetry_multiplicity
_atom_site_calc_flag
_atom_site_refinement_flags
Br1 Br 0.14731(10) 0.498887(10) 0.29574(3) 0.05555(16) Uani 1 1 d .
O1 O 0.8023(7) 0.26001(6) 1.09740(15) 0.0519(6) Uani 1 1 d D
O2 O 0.0652(7) 0.27924(6) 0.75869(16) 0.0560(7) Uani 1 1 d .
C1 C 0.6575(7) 0.36945(8) 1.0415(2) 0.0290(6) Uani 1 1 d .
C2 C 0.4839(7) 0.30956(8) 0.93552(19) 0.0270(6) Uani 1 1 d .
O3 O 0.6679(7) 0.45503(6) 1.06287(17) 0.0584(7) Uani 1 1 d .
O4 O 0.0963(6) 0.33974(6) 0.67628(14) 0.0457(5) Uani 1 1 d .
C3 C 0.3403(7) 0.37817(8) 0.8690(2) 0.0296(6) Uani 1 1 d .
C4 C 0.5033(8) 0.44110(8) 0.9784(2) 0.0351(7) Uani 1 1 d .
C5 C 0.5011(7) 0.39518(8) 0.9622(2) 0.0290(6) Uani 1 1 d .
C6 C 0.3300(7) 0.33520(7) 0.85565(18) 0.0261(6) Uani 1 1 d .
O5 O 0.9561(7) 0.31541(7) 1.19573(16) 0.0571(7) Uani 1 1 d .
C7 C 0.8156(8) 0.29999(8) 1.1156(2) 0.0338(6) Uani 1 1 d .
O8 O 0.3387(7) 0.46330(6) 0.90975(18) 0.0578(7) Uani 1 1 d D
C9 C 0.6507(7) 0.32643(8) 1.02823(19) 0.0270(6) Uani 1 1 d .
C10 C 0.1505(7) 0.31672(8) 0.7555(2) 0.0314(6) Uani 1 1 d .
C11 C 0.2934(7) 0.44896(9) 0.3649(2) 0.0390(7) Uani 1 1 d .
C12 C 0.4797(9) 0.37855(11) 0.3557(3) 0.0495(8) Uani 1 1 d .
C13 C 0.4008(9) 0.40859(11) 0.5219(3) 0.0508(8) Uani 1 1 d D
C14 C 0.3045(9) 0.44588(11) 0.4731(3) 0.0491(8) Uani 1 1 d D
C15 C 0.3833(9) 0.41550(11) 0.3061(3) 0.0497(8) Uani 1 1 d .
C16 C 0.4855(7) 0.37556(10) 0.4625(3) 0.0426(7) Uani 1 1 d .
N1 N 0.5758(9) 0.33556(11) 0.5146(3) 0.0603(10) Uani 1 1 d D
O6 O 0.0268(8) 0.28899(8) 0.4040(2) 0.0617(7) Uani 1 1 d D
H1 H 0.473(7) 0.2795(10) 0.924(2) 0.048(6) Uiso 1 1 d .
H2 H 0.776(7) 0.3830(9) 1.113(2) 0.041(8) Uiso 1 1 d .
H3 H 0.233(8) 0.3956(10) 0.815(2) 0.043(6) Uiso 1 1 d .
H4 H 0.385(8) 0.4168(10) 0.237(3) 0.057(10) Uiso 1 1 d .
H6 H 0.555(8) 0.3559(10) 0.315(2) 0.048(6) Uiso 1 1 d .
H7 H 0.415(8) 0.4058(9) 0.5932(19) 0.043(6) Uiso 1 1 d D
H8 H 0.018(14) 0.2651(11) 0.404(4) 0.126(16) Uiso 1 1 d D
H9 H 0.716(6) 0.3383(11) 0.570(2) 0.077(13) Uiso 1 1 d D
H10 H 0.661(9) 0.3196(14) 0.471(3) 0.15(3) Uiso 1 1 d D
H11 H 0.385(8) 0.3260(16) 0.530(3) 0.13(2) Uiso 1 1 d D
H12 H 0.373(16) 0.5025(14) 0.909(5) 0.13(2) Uiso 1 1 d D
H14 H 0.025(15) 0.2912(17) 0.344(3) 0.126(16) Uiso 1 1 d D
H15 H 0.937(11) 0.2440(13) 1.172(3) 0.109(15) Uiso 1 1 d D
H5 H 0.249(7) 0.4684(8) 0.512(2) 0.042(9) Uiso 1 1 d D

loop_
_atom_site_aniso_label
_atom_site_aniso_U_11
_atom_site_aniso_U_22
_atom_site_aniso_U_33
_atom_site_aniso_U_23
_atom_site_aniso_U_13
_atom_site_aniso_U_12
Br1 0.0581(3) 0.0504(2) 0.0562(3) 0.00754(15) -0.00256(18) 0.00907(15)
O1 0.0917(19) 0.0214(10) 0.0359(11) -0.0019(8) -0.0234(11) 0.0096(10)
O2 0.0988(19) 0.0259(11) 0.0364(11) -0.0017(9) -0.0245(12) -0.0165(11)
C1 0.0388(16) 0.0216(13) 0.0250(13) -0.0038(10) -0.0036(12) -0.0001(11)
C2 0.0351(15) 0.0174(12) 0.0268(13) -0.0021(10) -0.0043(11) 0.0006(10)
O3 0.0968(19) 0.0240(11) 0.0475(13) -0.0070(10) -0.0233(12) -0.0024(11)
O4 0.0698(15) 0.0354(11) 0.0274(10) 0.0047(9) -0.0152(10) -0.0062(10)
C3 0.0413(16) 0.0208(13) 0.0247(13) 0.0026(10) -0.0054(12) 0.0009(11)
C4 0.0523(19) 0.0200(13) 0.0303(14) 0.0008(11) -0.0074(13) 0.0010(11)
C5 0.0398(16) 0.0187(12) 0.0273(12) -0.0019(11) -0.0019(11) -0.0022(10)
C6 0.0356(15) 0.0185(12) 0.0228(12) -0.0012(10) -0.0028(11) -0.0006(10)
O5 0.0936(18) 0.0323(12) 0.0367(11) -0.0038(9) -0.0321(12) 0.0049(11)
C7 0.0444(17) 0.0279(14) 0.0268(14) -0.0006(11) -0.0067(12) 0.0046(12)
O8 0.0945(19) 0.0200(10) 0.0524(13) 0.0018(9) -0.0217(12) 0.0049(11)
C9 0.0357(15) 0.0212(12) 0.0227(12) 0.0001(10) -0.0033(11) 0.0017(11)
C10 0.0402(17) 0.0254(13) 0.0259(13) -0.0014(11) -0.0079(11) 0.0002(11)
C11 0.0338(16) 0.0430(17) 0.0388(16) 0.0016(13) -0.0018(12) -0.0007(13)
C12 0.051(2) 0.048(2) 0.0486(19) -0.0040(16) 0.0047(15) 0.0081(16)
C13 0.059(2) 0.058(2) 0.0333(16) 0.0055(16) -0.0012(15) -0.0055(17)
C14 0.058(2) 0.050(2) 0.0396(17) -0.0070(15) 0.0057(16) 0.0023(16)
C15 0.061(2) 0.056(2) 0.0311(17) -0.0010(15) 0.0029(15) 0.0051(17)
C16 0.0313(17) 0.0439(18) 0.0503(17) 0.0078(15) -0.0060(13) -0.0027(13)
N1 0.0431(19) 0.056(2) 0.077(2) 0.0218(18) -0.0156(18) -0.0030(15)
O6 0.080(2) 0.0394(13) 0.0614(16) -0.0071(13) -0.0133(14) 0.0054(13)

loop_
_atom_type_symbol
_atom_type_description
_atom_type_scat_dispersion_real
_atom_type_scat_dispersion_imag
_atom_type_scat_source
C C 0.0033 0.0016 'International Tables Vol C Tables 4.2.6.8 and 6.1.1.4'
H H 0.0000 0.0000 'International Tables Vol C Tables 4.2.6.8 and 6.1.1.4'
N N 0.0061 0.0033 'International Tables Vol C Tables 4.2.6.8 and 6.1.1.4'
O O 0.0106 0.0060 'International Tables Vol C Tables 4.2.6.8 and 6.1.1.4'
Br Br -0.2901 2.4595 'International Tables Vol C Tables 4.2.6.8 and 6.1.1.4'

loop_
_geom_angle_atom_site_label_1
_geom_angle_atom_site_label_2
_geom_angle_atom_site_label_3
_geom_angle
C9 C1 C5 120.0(2)
C6 C2 C9 120.9(2)
C6 C3 C5 119.9(2)
O8 C4 O3 124.3(3)
O8 C4 C5 118.3(2)
O3 C4 C5 117.4(2)
C3 C5 C1 120.4(2)
C3 C5 C4 120.1(2)
C1 C5 C4 119.5(2)
C3 C6 C2 119.5(2)
C3 C6 C10 119.9(2)
C2 C6 C10 120.6(2)
O5 C7 O1 123.9(2)
O5 C7 C9 121.1(3)
O1 C7 C9 115.0(2)
C1 C9 C2 119.3(2)
C1 C9 C7 118.3(2)
C2 C9 C7 122.4(2)
O4 C10 O2 125.0(2)
O4 C10 C6 118.1(2)
O2 C10 C6 116.8(2)
C15 C11 C14 120.4(3)
C15 C11 Br1 119.4(2)
C14 C11 Br1 120.2(2)
C16 C12 C15 119.5(3)
C16 C13 C14 119.7(3)
C11 C14 C13 119.3(3)
C11 C15 C12 119.8(3)
C12 C16 C13 121.4(3)
C12 C16 N1 119.3(3)
C13 C16 N1 119.4(3)

loop_
_geom_bond_atom_site_label_1
_geom_bond_atom_site_label_2
_geom_bond_distance
Br1 C11 1.887(3)
O1 C7 1.305(3)
O2 C10 1.251(3)
C1 C9 1.391(3)
C1 C5 1.393(4)
C2 C6 1.393(3)
C2 C9 1.394(3)
O3 C4 1.273(3)
O4 C10 1.249(3)
C3 C6 1.390(3)
C3 C5 1.392(4)
C4 O8 1.250(3)
C4 C5 1.488(4)
C6 C10 1.509(3)
O5 C7 1.211(3)
C7 C9 1.489(3)
C11 C15 1.377(4)
C11 C14 1.378(4)
C12 C16 1.362(5)
C12 C15 1.377(5)
C13 C16 1.364(5)
C13 C14 1.382(5)
C16 N1 1.471(4)
